data_4502998
loop_
_publ_author_name
'Danylyuk, Oksana'
'Fedin, Vladimir P.'

_publ_section_title
;
 Solid-State Supramolecular Assemblies of Tryptophan and Tryptamine with
 Cucurbit[6]Uril
;
_journal_issue 2
_journal_name_full 'Crystal Growth &amp; Design'
_journal_page_first 550
_journal_paper_doi 10.1021/cg2013914
_journal_volume 12
_journal_year 2012
_chemical_formula_sum 'C36 H46 Cl2 Mg N24 O32'
_chemical_formula_weight 1414.63
_chemical_name_systematic
;
 ?
;
_space_group_IT_number 14
_symmetry_cell_setting monoclinic
_symmetry_space_group_name_Hall '-P 2ybc'
_symmetry_space_group_name_H-M 'P 1 21/c 1'
_atom_sites_solution_hydrogens geom
_atom_sites_solution_primary direct
_atom_sites_solution_secondary difmap
_audit_creation_method SHELXL-97
_cell_angle_alpha 90.00
_cell_angle_beta 93.2058(10)
_cell_angle_gamma 90.00
_cell_formula_units_Z 4
_cell_length_a 12.7202(2)
_cell_length_b 15.9032(3)
_cell_length_c 30.5436(7)
_cell_measurement_reflns_used 13405
_cell_measurement_temperature 100(2)
_cell_measurement_theta_max 27.48
_cell_measurement_theta_min 2.91
_cell_volume 6169.1(2)
_computing_cell_refinement 'Denzo and Scalepak (Otwinowski & Minor, 1997)'
_computing_data_collection 'Collect data collection software (Nonius B.V., 1998)'
_computing_data_reduction 'Denzo and Scalepak (Otwinowski & Minor, 1997)'
_computing_structure_refinement 'SHELXL-97 (Sheldrick, 2008)'
_computing_structure_solution 'SHELXS-97 (Sheldrick, 1990)'
_diffrn_ambient_temperature 100(2)
_diffrn_detector_area_resol_mean 8.3
_diffrn_measured_fraction_theta_full 0.987
_diffrn_measured_fraction_theta_max 0.987
_diffrn_measurement_device_type KappaApexII
_diffrn_measurement_method '\f and \w scans'
_diffrn_radiation_monochromator graphite
_diffrn_radiation_source 'fine-focus sealed tube'
_diffrn_radiation_type MoK\a
_diffrn_radiation_wavelength 0.71073
_diffrn_reflns_av_R_equivalents 0.0244
_diffrn_reflns_av_sigmaI/netI 0.0315
_diffrn_reflns_limit_h_max 16
_diffrn_reflns_limit_h_min -16
_diffrn_reflns_limit_k_max 20
_diffrn_reflns_limit_k_min -20
_diffrn_reflns_limit_l_max 39
_diffrn_reflns_limit_l_min -39
_diffrn_reflns_number 52805
_diffrn_reflns_theta_full 27.47
_diffrn_reflns_theta_max 27.47
_diffrn_reflns_theta_min 2.93
_exptl_absorpt_coefficient_mu 0.224
_exptl_absorpt_correction_T_max 0.9565
_exptl_absorpt_correction_T_min 0.8961
_exptl_absorpt_correction_type multi-scan
_exptl_absorpt_process_details 'DENZO and SCALEPACK (Otwinowski & Minor 1997)'
_exptl_crystal_colour colourless
_exptl_crystal_density_diffrn 1.524
_exptl_crystal_density_method 'not measured'
_exptl_crystal_description prism
_exptl_crystal_F_000 2912.8
_exptl_crystal_size_max 0.50
_exptl_crystal_size_mid 0.30
_exptl_crystal_size_min 0.20
_refine_diff_density_max 1.111
_refine_diff_density_min -0.782
_refine_diff_density_rms 0.084
_refine_ls_extinction_method none
_refine_ls_goodness_of_fit_ref 0.992
_refine_ls_hydrogen_treatment mixed
_refine_ls_matrix_type full
_refine_ls_number_parameters 1020
_refine_ls_number_reflns 13945
_refine_ls_number_restraints 10
_refine_ls_restrained_S_all 0.992
_refine_ls_R_factor_all 0.0872
_refine_ls_R_factor_gt 0.0725
_refine_ls_shift/su_max 0.003
_refine_ls_shift/su_mean 0.000
_refine_ls_structure_factor_coef Fsqd
_refine_ls_weighting_details 'calc w=1/[\s^2^(Fo^2^)+(0.0850P)^2^+16.2914P] where P=(Fo^2^+2Fc^2^)/3'
_refine_ls_weighting_scheme calc
_refine_ls_wR_factor_gt 0.1826
_refine_ls_wR_factor_ref 0.1916
_reflns_number_gt 11576
_reflns_number_total 13945
_reflns_threshold_expression >2\s(I)
_cod_data_source_file cg2013914_si_001.cif
_cod_data_source_block complex_1
_cod_original_sg_symbol_H-M P21/c
_cod_database_code 4502998

loop_
_symmetry_equiv_pos_as_xyz
'x, y, z'
'-x, y+1/2, -z+1/2'
'-x, -y, -z'
'x, -y-1/2, z-1/2'

loop_
_atom_site_label
_atom_site_type_symbol
_atom_site_fract_x
_atom_site_fract_y
_atom_site_fract_z
_atom_site_U_iso_or_equiv
_atom_site_adp_type
_atom_site_occupancy
_atom_site_symmetry_multiplicity
_atom_site_calc_flag
_atom_site_refinement_flags
_atom_site_disorder_assembly
_atom_site_disorder_group
Mg1 Mg 0.67168(8) 0.87928(6) 0.14987(3) 0.0248(2) Uani 1 1 d . . .
O2 O 0.64878(15) 0.87148(12) 0.21670(6) 0.0218(4) Uani 1 1 d . . .
O9 O 1.27302(15) 0.75150(12) 0.17533(7) 0.0244(4) Uani 1 1 d . . .
O8 O 0.54443(15) 0.66790(12) 0.20492(6) 0.0204(4) Uani 1 1 d . . .
O2W O 0.82790(18) 0.85291(15) 0.16865(8) 0.0324(5) Uani 1 1 d D . .
H1W2 H 0.874(3) 0.878(3) 0.1544(13) 0.049 Uiso 1 1 d D . .
H2W2 H 0.847(3) 0.870(3) 0.1938(8) 0.049 Uiso 1 1 d D . .
C29 C 0.7761(2) 1.18531(17) 0.32335(9) 0.0204(5) Uani 1 1 d . . .
N14 N 0.30429(17) 1.05347(14) 0.20834(7) 0.0193(4) Uani 1 1 d . . .
O4 O 1.02690(18) 1.03842(14) 0.17059(8) 0.0346(5) Uani 1 1 d . . .
N3 N 0.49045(17) 0.91269(14) 0.24306(8) 0.0205(5) Uani 1 1 d . . .
C25 C 0.29288(19) 1.12902(17) 0.18670(9) 0.0195(5) Uani 1 1 d . . .
O6 O 0.60483(17) 0.99945(14) 0.03785(7) 0.0308(5) Uani 1 1 d . . .
C3 C 0.5958(2) 0.90089(16) 0.24568(9) 0.0176(5) Uani 1 1 d . . .
O10 O 0.83409(16) 1.36185(12) 0.24483(7) 0.0253(4) Uani 1 1 d . . .
C11 C 0.5526(2) 1.0635(2) 0.04074(9) 0.0259(6) Uani 1 1 d . . .
N12 N 0.45195(19) 1.06891(16) 0.05361(8) 0.0264(5) Uani 1 1 d . . .
N9 N 0.89901(18) 1.20818(16) 0.09709(9) 0.0259(5) Uani 1 1 d . . .
O11 O 0.68928(17) 0.40753(14) 0.14542(7) 0.0294(5) Uani 1 1 d . . .
C2 C 0.4201(2) 0.87171(17) 0.21089(9) 0.0216(5) Uani 1 1 d . . .
H2A H 0.4576 0.8244 0.1976 0.026 Uiso 1 1 calc R . .
H2B H 0.3595 0.8482 0.2257 0.026 Uiso 1 1 calc R . .
O12 O 0.43737(16) 1.30212(13) 0.13293(7) 0.0258(4) Uani 1 1 d . . .
N1 N 0.37805(19) 0.99458(17) 0.11307(8) 0.0261(5) Uani 1 1 d . . .
N16 N 0.55938(17) 1.05318(14) 0.31538(7) 0.0182(4) Uani 1 1 d . . .
N24 N 0.38133(18) 1.19023(15) 0.08977(7) 0.0211(5) Uani 1 1 d . . .
C35 C 0.4459(2) 1.25608(18) 0.10124(9) 0.0219(5) Uani 1 1 d . . .
C31 C 0.9024(2) 1.31486(17) 0.23275(10) 0.0217(5) Uani 1 1 d . . .
O3W O 0.7020(2) 1.00686(14) 0.14998(8) 0.0338(5) Uani 1 1 d D . .
H1W3 H 0.704(4) 1.036(3) 0.1728(10) 0.051 Uiso 1 1 d D . .
H2W3 H 0.734(3) 1.027(3) 0.1294(11) 0.051 Uiso 1 1 d D . .
N7 N 1.04189(19) 1.13004(15) 0.22883(9) 0.0262(5) Uani 1 1 d . . .
O1W O 0.6400(2) 0.75353(15) 0.14245(9) 0.0412(6) Uani 1 1 d D . .
H1W1 H 0.611(4) 0.726(3) 0.1623(12) 0.062 Uiso 1 1 d D . .
H2W1 H 0.587(3) 0.745(3) 0.1245(14) 0.062 Uiso 1 1 d D . .
O7 O 0.28964(15) 1.19832(12) 0.20355(6) 0.0230(4) Uani 1 1 d . . .
N13 N 0.28046(18) 1.11220(15) 0.14235(8) 0.0221(5) Uani 1 1 d . . .
N22 N 0.69267(19) 1.32892(16) 0.08192(8) 0.0256(5) Uani 1 1 d . . .
C16 C 0.5533(2) 0.96223(16) 0.31191(9) 0.0176(5) Uani 1 1 d . . .
H16 H 0.5503 0.9346 0.3412 0.021 Uiso 1 1 calc R . .
C30 C 0.9446(2) 1.24845(17) 0.30473(10) 0.0233(5) Uani 1 1 d . . .
H30A H 1.0154 1.2432 0.3197 0.028 Uiso 1 1 calc R . .
H30B H 0.9123 1.3008 0.3152 0.028 Uiso 1 1 calc R . .
N2 N 0.38197(17) 0.92808(15) 0.17682(8) 0.0216(5) Uani 1 1 d . . .
C5 C 0.8900(2) 0.97957(17) 0.27341(10) 0.0224(5) Uani 1 1 d . . .
N19 N 0.95565(18) 1.25493(15) 0.25799(8) 0.0235(5) Uani 1 1 d . . .
C17 C 0.8180(2) 1.04339(17) 0.33442(9) 0.0206(5) Uani 1 1 d . . .
H17 H 0.8247 1.0214 0.3651 0.025 Uiso 1 1 calc R . .
N23 N 0.52187(19) 1.26260(16) 0.07094(8) 0.0242(5) Uani 1 1 d . . .
N6 N 0.94860(18) 1.05109(15) 0.28255(9) 0.0251(5) Uani 1 1 d . . .
O1 O 0.51499(16) 0.90277(15) 0.13027(7) 0.0317(5) Uani 1 1 d . . .
C6 C 1.0478(2) 1.06691(18) 0.26289(11) 0.0259(6) Uani 1 1 d . . .
H6A H 1.1003 1.0850 0.2862 0.031 Uiso 1 1 calc R . .
H6B H 1.0732 1.0137 0.2504 0.031 Uiso 1 1 calc R . .
N20 N 0.94097(19) 1.31266(15) 0.19138(8) 0.0236(5) Uani 1 1 d . . .
C7 C 1.0254(2) 1.10966(19) 0.18562(11) 0.0267(6) Uani 1 1 d . . .
N4 N 0.63444(17) 0.92610(14) 0.28599(7) 0.0185(4) Uani 1 1 d . . .
O3 O 0.90713(15) 0.92731(13) 0.24536(7) 0.0267(4) Uani 1 1 d . . .
N5 N 0.81223(18) 0.97571(14) 0.30256(8) 0.0215(5) Uani 1 1 d . . .
O4W O 0.7120(2) 0.88196(15) 0.08606(8) 0.0347(5) Uani 1 1 d D . .
H1W4 H 0.684(3) 0.912(3) 0.0664(12) 0.052 Uiso 1 1 d D . .
H2W4 H 0.734(3) 0.845(2) 0.0697(13) 0.052 Uiso 1 1 d D . .
C8 C 1.0026(2) 1.1839(2) 0.11473(10) 0.0269(6) Uani 1 1 d . . .
H8A H 1.0192 1.1272 0.1036 0.032 Uiso 1 1 calc R . .
H8B H 1.0551 1.2235 0.1039 0.032 Uiso 1 1 calc R . .
C23 C 0.5023(2) 1.20530(19) 0.03438(9) 0.0247(6) Uani 1 1 d . . .
H23 H 0.4846 1.2361 0.0064 0.030 Uiso 1 1 calc R . .
N10 N 0.75558(19) 1.19759(16) 0.05249(8) 0.0268(5) Uani 1 1 d . . .
N11 N 0.58327(19) 1.14286(17) 0.02922(8) 0.0262(5) Uani 1 1 d . . .
C26 C 0.3061(2) 1.04801(17) 0.25587(8) 0.0190(5) Uani 1 1 d . . .
H26A H 0.2793 1.1016 0.2674 0.023 Uiso 1 1 calc R . .
H26B H 0.2572 1.0029 0.2640 0.023 Uiso 1 1 calc R . .
C15 C 0.4516(2) 0.94765(16) 0.28281(9) 0.0178(5) Uani 1 1 d . . .
H15 H 0.4017 0.9087 0.2969 0.021 Uiso 1 1 calc R . .
C14 C 0.2901(2) 0.98158(18) 0.17894(9) 0.0206(5) Uani 1 1 d . . .
H14 H 0.2255 0.9486 0.1849 0.025 Uiso 1 1 calc R . .
O5 O 0.83720(18) 1.07571(14) 0.07780(8) 0.0347(5) Uani 1 1 d . . .
N15 N 0.40836(16) 1.03134(14) 0.27701(7) 0.0174(4) Uani 1 1 d . . .
N17 N 0.73515(17) 1.10642(14) 0.32904(8) 0.0217(5) Uani 1 1 d . . .
N8 N 1.01226(19) 1.18255(15) 0.16214(8) 0.0252(5) Uani 1 1 d . . .
C28 C 0.6317(2) 1.09530(18) 0.34605(9) 0.0205(5) Uani 1 1 d . . .
H28A H 0.6387 1.0622 0.3735 0.025 Uiso 1 1 calc R . .
H28B H 0.6026 1.1511 0.3532 0.025 Uiso 1 1 calc R . .
C21 C 0.8729(2) 1.29498(18) 0.08647(10) 0.0247(6) Uani 1 1 d . . .
H21 H 0.9305 1.3236 0.0711 0.030 Uiso 1 1 calc R . .
C13 C 0.2821(2) 1.02332(18) 0.13271(9) 0.0223(5) Uani 1 1 d . . .
H13 H 0.2173 1.0051 0.1152 0.027 Uiso 1 1 calc R . .
C27 C 0.4726(2) 1.09142(16) 0.29569(8) 0.0171(5) Uani 1 1 d . . .
C24 C 0.4080(2) 1.15197(19) 0.04896(9) 0.0239(6) Uani 1 1 d . . .
H24 H 0.3475 1.1535 0.0266 0.029 Uiso 1 1 calc R . .
C20 C 1.0299(2) 1.25703(18) 0.18893(10) 0.0236(6) Uani 1 1 d . . .
H20 H 1.0941 1.2882 0.1806 0.028 Uiso 1 1 calc R . .
C32 C 0.9112(2) 1.37465(17) 0.15813(10) 0.0258(6) Uani 1 1 d . . .
H32A H 0.8776 1.4228 0.1724 0.031 Uiso 1 1 calc R . .
H32B H 0.9757 1.3957 0.1451 0.031 Uiso 1 1 calc R . .
N18 N 0.88107(18) 1.17786(15) 0.31669(8) 0.0227(5) Uani 1 1 d . . .
C4 C 0.7391(2) 0.90614(17) 0.30353(9) 0.0207(5) Uani 1 1 d . . .
H4A H 0.7669 0.8588 0.2866 0.025 Uiso 1 1 calc R . .
H4B H 0.7350 0.8871 0.3342 0.025 Uiso 1 1 calc R . .
C1 C 0.4326(2) 0.93895(19) 0.13947(9) 0.0249(6) Uani 1 1 d . . .
C18 C 0.9184(2) 1.09243(18) 0.32235(10) 0.0231(6) Uani 1 1 d . . .
H18 H 0.9753 1.0885 0.3462 0.028 Uiso 1 1 calc R . .
N21 N 0.8402(2) 1.34356(16) 0.12341(8) 0.0262(5) Uani 1 1 d . . .
C12 C 0.3925(2) 0.9970(2) 0.06617(9) 0.0280(6) Uani 1 1 d . . .
H12A H 0.4293 0.9452 0.0576 0.034 Uiso 1 1 calc R . .
H12B H 0.3226 0.9979 0.0502 0.034 Uiso 1 1 calc R . .
C9 C 0.8315(2) 1.15292(19) 0.07597(10) 0.0266(6) Uani 1 1 d . . .
C34 C 0.5843(2) 1.33878(18) 0.06727(10) 0.0255(6) Uani 1 1 d . . .
H34A H 0.5808 1.3570 0.0362 0.031 Uiso 1 1 calc R . .
H34B H 0.5528 1.3838 0.0847 0.031 Uiso 1 1 calc R . .
C22 C 0.7708(2) 1.28742(19) 0.05672(10) 0.0247(6) Uani 1 1 d . . .
H22 H 0.7780 1.3150 0.0276 0.030 Uiso 1 1 calc R . .
C36 C 0.2805(2) 1.17737(19) 0.10956(9) 0.0236(6) Uani 1 1 d . . .
H36A H 0.2594 1.2309 0.1231 0.028 Uiso 1 1 calc R . .
H36B H 0.2267 1.1635 0.0860 0.028 Uiso 1 1 calc R . .
C19 C 1.0445(2) 1.22016(18) 0.23603(10) 0.0238(6) Uani 1 1 d . . .
H19 H 1.1130 1.2382 0.2507 0.029 Uiso 1 1 calc R . .
C10 C 0.6893(2) 1.1604(2) 0.01754(10) 0.0297(7) Uani 1 1 d . . .
H10A H 0.6865 1.1989 -0.0080 0.036 Uiso 1 1 calc R . .
H10B H 0.7222 1.1072 0.0083 0.036 Uiso 1 1 calc R . .
C33 C 0.7357(2) 1.36378(18) 0.11978(9) 0.0232(6) Uani 1 1 d . . .
Cl1 Cl 0.85188(7) 0.87661(6) 0.41199(3) 0.0435(2) Uani 1 1 d . . .
O6W O 0.52683(19) 1.23627(16) 0.21370(8) 0.0352(5) Uani 1 1 d D . .
H1W6 H 0.494(3) 1.252(3) 0.1910(10) 0.053 Uiso 1 1 d D . .
H2W6 H 0.486(3) 1.219(3) 0.2318(12) 0.053 Uiso 1 1 d D . .
Cl2 Cl 0.82342(11) 0.62291(11) 0.12716(6) 0.0483(5) Uani 0.629(4) 1 d P A 1
O12W O 1.1177(4) 0.9024(4) 0.05533(17) 0.0608(14) Uani 0.629(4) 1 d P A 1
O13W O 0.5927(8) 0.5509(6) 0.1078(4) 0.084(3) Uani 0.629(4) 1 d P A 1
O20W O 0.9690(11) 0.8301(9) -0.0123(4) 0.045(3) Uiso 0.20 1 d P B 1
O20A O 1.0859(12) 0.7579(10) 0.0154(5) 0.035(3) Uiso 0.15 1 d P B 1
O20B O 1.0104(11) 0.7749(9) -0.0023(5) 0.029(3) Uiso 0.15 1 d P B 1
O20C O 0.8915(14) 0.7713(12) -0.0160(6) 0.045(4) Uiso 0.15 1 d P B 1
Cl2A Cl 1.0539(3) 0.8346(2) 0.02331(11) 0.0680(11) Uani 0.371(4) 1 d P A 2
O9W O 0.8161(6) 0.6544(5) 0.1536(3) 0.049(2) Uani 0.371(4) 1 d P A 2
O9WA O 0.9414(9) 0.6369(7) 0.0818(3) 0.077(3) Uani 0.371(4) 1 d P A 2
O13A O 0.6384(12) 0.5681(7) 0.1178(5) 0.065(4) Uani 0.371(4) 1 d P A 2
O5W O 0.6666(13) 1.1065(10) 0.2171(3) 0.035(5) Uani 0.41(6) 1 d P C 1
O5WA O 0.695(3) 1.1239(18) 0.2157(6) 0.108(6) Uani 0.59(6) 1 d P C 2
O7W O 0.4729(2) 0.7424(2) 0.07154(8) 0.0522(7) Uani 1 1 d . . .
O8W O 1.2825(3) 0.8198(3) 0.09202(10) 0.0706(10) Uani 1 1 d . . .
O10W O 0.9555(6) 0.9296(5) 0.10983(19) 0.041(2) Uani 0.584(18) 1 d P D 1
O10A O 0.9973(8) 0.8936(6) 0.1212(3) 0.037(3) Uani 0.416(18) 1 d P D 2
O11W O 1.1411(4) 0.6493(3) 0.07339(16) 0.1049(15) Uani 1 1 d . . .
O14W O 0.8146(7) 0.7558(4) 0.0441(2) 0.097(3) Uani 0.753(11) 1 d P E 1
O15W O 0.6882(5) 0.6709(4) -0.02123(18) 0.092(2) Uani 0.753(11) 1 d P E 1
O14A O 0.733(2) 0.7390(9) 0.0420(6) 0.108(10) Uani 0.247(11) 1 d P E 2
O17W O 0.8277(5) 0.4868(4) 0.0490(2) 0.050(2) Uani 0.444(9) 1 d P F 1
O19W O 1.0315(7) 0.5105(6) 0.0326(4) 0.098(4) Uani 0.444(9) 1 d P F 1
O17A O 0.9578(9) 0.4931(7) 0.0595(4) 0.145(5) Uani 0.556(9) 1 d P F 2
O18W O 1.1533(6) 1.0313(5) 0.0019(3) 0.066(3) Uani 0.435(12) 1 d P G 1
O18A O 1.1315(6) 1.0562(8) 0.0347(3) 0.128(5) Uani 0.565(12) 1 d P G 2
O16W O 0.3258(9) 0.6265(5) 0.0411(3) 0.044(3) Uani 0.33 1 d P H 1
O21A O 0.5754(15) 0.5870(13) 0.0250(6) 0.118(5) Uani 0.33 1 d P I 1
O22A O 0.6409(18) 0.5466(15) -0.0505(8) 0.159(8) Uiso 0.33 1 d P J 1
O16A O 0.3471(7) 0.5729(12) 0.0348(3) 0.086(5) Uani 0.33 1 d P K 2
O16B O 1.2456(17) 0.5317(9) 0.0335(7) 0.155(9) Uani 0.33 1 d P L 3
O21W O 0.6032(13) 0.5280(9) 0.0131(7) 0.122(7) Uani 0.33 1 d P M 3
O22W O 0.4725(17) 0.5794(12) 0.0450(5) 0.127(6) Uani 0.33 1 d P N 3

loop_
_atom_site_aniso_label
_atom_site_aniso_U_11
_atom_site_aniso_U_22
_atom_site_aniso_U_33
_atom_site_aniso_U_23
_atom_site_aniso_U_13
_atom_site_aniso_U_12
Mg1 0.0238(5) 0.0205(5) 0.0310(5) -0.0037(4) 0.0092(4) -0.0006(4)
O2 0.0178(9) 0.0234(10) 0.0247(10) -0.0037(8) 0.0046(7) 0.0029(7)
O9 0.0205(9) 0.0202(10) 0.0321(11) -0.0011(8) -0.0030(8) -0.0038(8)
O8 0.0223(9) 0.0154(9) 0.0234(9) 0.0028(7) 0.0006(7) -0.0019(7)
O2W 0.0268(11) 0.0354(12) 0.0357(12) 0.0044(10) 0.0098(9) 0.0084(9)
C29 0.0182(12) 0.0206(13) 0.0218(13) -0.0005(10) -0.0048(10) 0.0013(10)
N14 0.0176(10) 0.0205(11) 0.0199(11) -0.0056(9) -0.0002(8) 0.0007(8)
O4 0.0361(12) 0.0218(11) 0.0467(14) -0.0065(10) 0.0088(10) 0.0007(9)
N3 0.0152(10) 0.0201(11) 0.0266(12) -0.0088(9) 0.0043(9) -0.0019(8)
C25 0.0114(11) 0.0248(13) 0.0223(13) -0.0020(10) 0.0011(9) -0.0004(10)
O6 0.0331(11) 0.0343(12) 0.0258(10) -0.0080(9) 0.0078(9) 0.0010(9)
C3 0.0157(11) 0.0127(11) 0.0248(13) 0.0000(9) 0.0032(9) -0.0014(9)
O10 0.0217(10) 0.0200(9) 0.0342(11) 0.0002(8) 0.0010(8) 0.0013(8)
C11 0.0267(14) 0.0341(16) 0.0170(12) -0.0078(11) 0.0024(10) -0.0032(12)
N12 0.0254(12) 0.0294(13) 0.0251(12) -0.0108(10) 0.0066(9) -0.0054(10)
N9 0.0190(11) 0.0225(12) 0.0362(14) -0.0031(10) 0.0025(10) -0.0030(9)
O11 0.0338(11) 0.0292(11) 0.0257(10) -0.0005(9) 0.0054(9) 0.0044(9)
C2 0.0161(12) 0.0182(12) 0.0307(14) -0.0096(11) 0.0023(10) -0.0030(10)
O12 0.0300(10) 0.0225(10) 0.0251(10) -0.0024(8) 0.0043(8) 0.0016(8)
N1 0.0227(12) 0.0352(14) 0.0208(11) -0.0091(10) 0.0053(9) -0.0004(10)
N16 0.0160(10) 0.0147(10) 0.0236(11) -0.0022(8) -0.0019(8) 0.0005(8)
N24 0.0197(11) 0.0231(11) 0.0206(11) -0.0013(9) 0.0029(8) 0.0002(9)
C35 0.0202(12) 0.0251(14) 0.0202(12) 0.0010(10) -0.0002(10) 0.0025(10)
C31 0.0162(12) 0.0163(12) 0.0322(14) 0.0008(11) -0.0020(10) -0.0038(10)
O3W 0.0416(13) 0.0231(11) 0.0369(13) -0.0011(9) 0.0048(10) -0.0007(9)
N7 0.0220(12) 0.0190(11) 0.0376(14) 0.0001(10) 0.0006(10) 0.0002(9)
O1W 0.0589(16) 0.0266(12) 0.0407(14) -0.0099(10) 0.0266(12) -0.0170(11)
O7 0.0224(9) 0.0217(10) 0.0252(10) -0.0031(8) 0.0031(8) 0.0000(8)
N13 0.0214(11) 0.0253(12) 0.0198(11) -0.0034(9) 0.0024(9) -0.0038(9)
N22 0.0231(12) 0.0249(12) 0.0290(13) -0.0027(10) 0.0049(10) -0.0016(10)
C16 0.0172(12) 0.0143(11) 0.0218(12) -0.0008(9) 0.0044(9) 0.0010(9)
C30 0.0191(12) 0.0186(13) 0.0318(15) 0.0009(11) -0.0013(11) -0.0025(10)
N2 0.0162(10) 0.0232(11) 0.0258(12) -0.0064(9) 0.0052(9) -0.0008(9)
C5 0.0143(12) 0.0188(12) 0.0336(15) 0.0026(11) -0.0029(10) 0.0049(10)
N19 0.0158(10) 0.0205(11) 0.0342(13) 0.0010(10) 0.0023(9) 0.0000(9)
C17 0.0178(12) 0.0187(12) 0.0248(13) 0.0016(10) -0.0039(10) 0.0019(10)
N23 0.0243(12) 0.0280(12) 0.0207(11) -0.0034(9) 0.0038(9) -0.0047(10)
N6 0.0139(10) 0.0226(12) 0.0387(14) -0.0014(10) 0.0015(9) 0.0014(9)
O1 0.0209(10) 0.0449(13) 0.0299(11) -0.0152(10) 0.0062(8) 0.0016(9)
C6 0.0128(12) 0.0231(14) 0.0418(17) 0.0033(12) 0.0015(11) 0.0034(10)
N20 0.0218(11) 0.0200(11) 0.0288(12) -0.0008(9) -0.0012(9) 0.0007(9)
C7 0.0146(12) 0.0262(14) 0.0395(16) -0.0016(12) 0.0043(11) -0.0023(10)
N4 0.0158(10) 0.0164(10) 0.0235(11) -0.0016(9) 0.0019(8) 0.0031(8)
O3 0.0187(9) 0.0223(10) 0.0393(12) -0.0028(9) 0.0027(8) 0.0040(8)
N5 0.0178(10) 0.0174(11) 0.0293(12) -0.0004(9) 0.0009(9) 0.0000(9)
O4W 0.0388(13) 0.0321(12) 0.0346(12) 0.0004(10) 0.0131(10) 0.0063(10)
C8 0.0183(13) 0.0301(15) 0.0328(15) -0.0045(12) 0.0072(11) -0.0010(11)
C23 0.0230(13) 0.0320(15) 0.0189(13) -0.0017(11) 0.0000(10) -0.0031(11)
N10 0.0232(12) 0.0265(13) 0.0306(13) -0.0065(10) 0.0009(10) -0.0010(10)
N11 0.0223(12) 0.0328(13) 0.0238(12) -0.0040(10) 0.0045(9) -0.0032(10)
C26 0.0150(11) 0.0214(13) 0.0207(12) -0.0034(10) 0.0033(9) 0.0017(10)
C15 0.0169(12) 0.0136(11) 0.0234(13) -0.0024(9) 0.0051(10) 0.0004(9)
C14 0.0145(11) 0.0248(13) 0.0225(13) -0.0087(11) 0.0021(9) -0.0032(10)
O5 0.0315(12) 0.0213(11) 0.0509(14) -0.0058(10) -0.0010(10) -0.0017(9)
N15 0.0141(10) 0.0164(10) 0.0217(11) -0.0030(8) -0.0011(8) 0.0007(8)
N17 0.0147(10) 0.0167(11) 0.0332(13) 0.0009(9) -0.0019(9) 0.0008(8)
N8 0.0217(11) 0.0208(11) 0.0332(13) -0.0036(10) 0.0029(10) 0.0001(9)
C28 0.0167(12) 0.0230(13) 0.0217(12) -0.0039(10) -0.0008(10) -0.0007(10)
C21 0.0239(13) 0.0240(14) 0.0269(14) -0.0003(11) 0.0060(11) -0.0052(11)
C13 0.0161(12) 0.0268(14) 0.0239(13) -0.0058(11) 0.0010(10) -0.0038(10)
C27 0.0174(12) 0.0170(12) 0.0172(12) -0.0023(9) 0.0033(9) -0.0008(9)
C24 0.0211(13) 0.0331(15) 0.0171(12) -0.0029(11) -0.0024(10) -0.0029(11)
C20 0.0173(12) 0.0204(13) 0.0327(15) -0.0026(11) -0.0005(10) -0.0034(10)
C32 0.0292(14) 0.0164(12) 0.0316(15) -0.0014(11) -0.0017(11) -0.0039(11)
N18 0.0174(11) 0.0178(11) 0.0326(13) 0.0033(9) -0.0003(9) 0.0011(9)
C4 0.0176(12) 0.0158(12) 0.0283(14) 0.0031(10) -0.0024(10) 0.0028(10)
C1 0.0197(13) 0.0315(15) 0.0239(14) -0.0137(11) 0.0036(10) -0.0042(11)
C18 0.0163(12) 0.0208(13) 0.0314(14) 0.0020(11) -0.0062(10) 0.0022(10)
N21 0.0264(12) 0.0256(12) 0.0267(12) -0.0028(10) 0.0023(10) 0.0018(10)
C12 0.0307(15) 0.0347(16) 0.0189(13) -0.0092(11) 0.0035(11) -0.0077(12)
C9 0.0221(13) 0.0255(14) 0.0326(15) -0.0055(12) 0.0065(11) -0.0036(11)
C34 0.0230(13) 0.0229(14) 0.0304(15) 0.0039(11) 0.0002(11) -0.0010(11)
C22 0.0228(13) 0.0272(14) 0.0245(13) 0.0008(11) 0.0053(11) -0.0036(11)
C36 0.0164(12) 0.0302(15) 0.0241(13) 0.0017(11) 0.0009(10) 0.0014(11)
C19 0.0157(12) 0.0206(13) 0.0351(15) -0.0028(11) -0.0002(11) -0.0019(10)
C10 0.0229(14) 0.0423(18) 0.0243(14) -0.0102(13) 0.0056(11) -0.0054(12)
C33 0.0257(14) 0.0207(13) 0.0236(13) 0.0048(11) 0.0036(11) -0.0032(11)
Cl1 0.0443(5) 0.0441(5) 0.0417(5) -0.0007(4) -0.0021(4) 0.0078(4)
O6W 0.0360(13) 0.0375(13) 0.0316(12) 0.0039(10) -0.0013(9) -0.0090(10)
Cl2 0.0326(7) 0.0619(10) 0.0497(10) -0.0011(8) -0.0047(6) 0.0121(6)
O12W 0.042(2) 0.086(4) 0.056(3) -0.008(3) 0.012(2) 0.006(2)
O13W 0.089(6) 0.045(4) 0.124(8) -0.020(4) 0.052(6) -0.007(4)
Cl2A 0.0608(19) 0.082(2) 0.063(2) -0.0185(17) 0.0233(15) -0.0095(16)
O9W 0.056(5) 0.059(5) 0.032(4) -0.017(4) -0.004(3) 0.026(4)
O9WA 0.088(7) 0.100(8) 0.041(5) 0.009(5) -0.012(4) 0.017(6)
O13A 0.106(12) 0.027(6) 0.065(7) 0.018(5) 0.030(7) 0.025(6)
O5W 0.060(7) 0.031(5) 0.015(6) -0.001(4) -0.001(4) 0.016(4)
O5WA 0.136(13) 0.073(8) 0.109(10) -0.059(6) -0.050(7) 0.042(9)
O7W 0.0649(18) 0.0611(18) 0.0298(13) 0.0028(12) -0.0048(12) -0.0195(15)
O8W 0.0609(19) 0.117(3) 0.0338(15) -0.0036(17) 0.0010(13) -0.023(2)
O10W 0.037(3) 0.044(4) 0.045(3) -0.002(3) 0.013(2) 0.002(3)
O10A 0.036(4) 0.033(4) 0.043(4) -0.002(3) 0.009(3) 0.008(4)
O11W 0.119(4) 0.111(4) 0.086(3) 0.011(3) 0.007(3) -0.003(3)
O14W 0.138(7) 0.063(4) 0.098(4) -0.013(3) 0.061(4) 0.027(4)
O15W 0.122(5) 0.081(4) 0.072(4) 0.037(3) 0.003(3) 0.046(3)
O14A 0.18(2) 0.046(8) 0.109(13) -0.046(8) 0.121(14) -0.073(10)
O17W 0.055(4) 0.037(3) 0.056(4) 0.008(3) 0.006(3) -0.004(3)
O19W 0.057(5) 0.064(6) 0.172(11) 0.038(6) -0.003(6) 0.006(4)
O17A 0.133(9) 0.135(9) 0.172(10) 0.108(8) 0.062(8) 0.051(7)
O18W 0.059(5) 0.075(6) 0.066(6) -0.026(4) 0.021(4) 0.008(4)
O18A 0.045(4) 0.222(12) 0.116(8) -0.087(7) -0.006(4) 0.000(5)
O16W 0.064(6) 0.025(4) 0.043(5) -0.003(4) -0.010(4) -0.006(4)
O21A 0.112(13) 0.128(15) 0.115(13) 0.023(11) 0.006(10) 0.013(11)
O16A 0.028(4) 0.196(16) 0.032(5) 0.057(8) -0.005(4) -0.034(7)
O16B 0.206(19) 0.055(8) 0.22(2) 0.005(10) 0.127(17) -0.038(10)
O21W 0.121(12) 0.060(8) 0.194(18) 0.076(10) 0.078(12) 0.036(8)
O22W 0.158(17) 0.133(14) 0.087(10) -0.038(10) -0.008(10) -0.003(12)

loop_
_atom_type_symbol
_atom_type_description
_atom_type_scat_dispersion_real
_atom_type_scat_dispersion_imag
_atom_type_scat_source
C C 0.0033 0.0016 'International Tables Vol C Tables 4.2.6.8 and 6.1.1.4'
H H 0.0000 0.0000 'International Tables Vol C Tables 4.2.6.8 and 6.1.1.4'
O O 0.0106 0.0060 'International Tables Vol C Tables 4.2.6.8 and 6.1.1.4'
N N 0.0061 0.0033 'International Tables Vol C Tables 4.2.6.8 and 6.1.1.4'
Mg Mg 0.0486 0.0363 'International Tables Vol C Tables 4.2.6.8 and 6.1.1.4'
Cl Cl 0.1484 0.1585 'International Tables Vol C Tables 4.2.6.8 and 6.1.1.4'

loop_
_geom_angle_atom_site_label_1
_geom_angle_atom_site_label_2
_geom_angle_atom_site_label_3
_geom_angle
_geom_angle_site_symmetry_1
O4W Mg1 O1W 88.46(10) .
O4W Mg1 O3W 85.66(10) .
O1W Mg1 O3W 173.74(12) .
O4W Mg1 O2W 88.88(10) .
O1W Mg1 O2W 90.73(12) .
O3W Mg1 O2W 91.29(10) .
O4W Mg1 O2 173.18(10) .
O1W Mg1 O2 90.74(10) .
O3W Mg1 O2 95.35(10) .
O2W Mg1 O2 84.35(9) .
O4W Mg1 O1 90.52(10) .
O1W Mg1 O1 87.94(12) .
O3W Mg1 O1 89.98(10) .
O2W Mg1 O1 178.55(11) .
O2 Mg1 O1 96.22(9) .
C3 O2 Mg1 142.44(19) .
Mg1 O2W H1W2 116(3) .
Mg1 O2W H2W2 114(3) .
H1W2 O2W H2W2 98(4) .
O9 C29 N18 125.7(3) 2_755
O9 C29 N17 125.7(2) 2_755
N18 C29 N17 108.7(2) .
C25 N14 C26 121.9(2) .
C25 N14 C14 112.5(2) .
C26 N14 C14 124.2(2) .
C3 N3 C2 123.5(2) .
C3 N3 C15 112.8(2) .
C2 N3 C15 121.0(2) .
O7 C25 N14 126.4(2) .
O7 C25 N13 125.8(3) .
N14 C25 N13 107.8(2) .
O2 C3 N3 126.1(2) .
O2 C3 N4 125.2(2) .
N3 C3 N4 108.6(2) .
O6 C11 N12 126.6(3) .
O6 C11 N11 125.8(3) .
N12 C11 N11 107.5(3) .
C11 N12 C12 123.0(3) .
C11 N12 C24 113.3(2) .
C12 N12 C24 123.4(2) .
C9 N9 C8 122.6(3) .
C9 N9 C21 112.1(2) .
C8 N9 C21 121.9(2) .
N2 C2 N3 112.4(2) .
N2 C2 H2A 109.1 .
N3 C2 H2A 109.1 .
N2 C2 H2B 109.1 .
N3 C2 H2B 109.1 .
H2A C2 H2B 107.8 .
C1 N1 C12 120.8(2) .
C1 N1 C13 111.7(2) .
C12 N1 C13 123.3(2) .
C27 N16 C28 123.3(2) .
C27 N16 C16 111.8(2) .
C28 N16 C16 122.7(2) .
C35 N24 C24 112.2(2) .
C35 N24 C36 122.0(2) .
C24 N24 C36 123.5(2) .
O12 C35 N24 125.7(3) .
O12 C35 N23 125.6(3) .
N24 C35 N23 108.7(2) .
O10 C31 N19 126.2(3) .
O10 C31 N20 126.0(3) .
N19 C31 N20 107.8(2) .
Mg1 O3W H1W3 123(3) .
Mg1 O3W H2W3 119(3) .
H1W3 O3W H2W3 114(5) .
C7 N7 C6 122.1(3) .
C7 N7 C19 112.5(2) .
C6 N7 C19 125.3(3) .
Mg1 O1W H1W1 121(3) .
Mg1 O1W H2W1 112(4) .
H1W1 O1W H2W1 91(4) .
C25 N13 C36 122.5(2) .
C25 N13 C13 112.8(2) .
C36 N13 C13 124.2(2) .
C33 N22 C34 123.5(2) .
C33 N22 C22 112.3(2) .
C34 N22 C22 124.0(2) .
N16 C16 N4 113.4(2) .
N16 C16 C15 103.4(2) .
N4 C16 C15 103.0(2) .
N16 C16 H16 112.1 .
N4 C16 H16 112.1 .
C15 C16 H16 112.1 .
N18 C30 N19 113.1(2) .
N18 C30 H30A 109.0 .
N19 C30 H30A 109.0 .
N18 C30 H30B 109.0 .
N19 C30 H30B 109.0 .
H30A C30 H30B 107.8 .
C1 N2 C2 122.2(2) .
C1 N2 C14 112.7(2) .
C2 N2 C14 125.0(2) .
O3 C5 N5 126.1(3) .
O3 C5 N6 125.9(3) .
N5 C5 N6 107.9(2) .
C31 N19 C30 121.9(2) .
C31 N19 C19 112.0(2) .
C30 N19 C19 123.3(2) .
N5 C17 N17 115.2(2) .
N5 C17 C18 103.0(2) .
N17 C17 C18 103.1(2) .
N5 C17 H17 111.6 .
N17 C17 H17 111.6 .
C18 C17 H17 111.6 .
C35 N23 C23 111.9(2) .
C35 N23 C34 121.3(2) .
C23 N23 C34 122.2(2) .
C5 N6 C6 122.2(2) .
C5 N6 C18 112.1(2) .
C6 N6 C18 123.0(2) .
C1 O1 Mg1 145.5(2) .
N7 C6 N6 114.0(2) .
N7 C6 H6A 108.7 .
N6 C6 H6A 108.7 .
N7 C6 H6B 108.7 .
N6 C6 H6B 108.7 .
H6A C6 H6B 107.6 .
C31 N20 C20 112.5(2) .
C31 N20 C32 122.1(2) .
C20 N20 C32 123.8(2) .
O4 C7 N7 125.4(3) .
O4 C7 N8 126.3(3) .
N7 C7 N8 108.3(3) .
C3 N4 C4 123.4(2) .
C3 N4 C16 112.2(2) .
C4 N4 C16 123.6(2) .
C5 N5 C4 122.4(2) .
C5 N5 C17 113.1(2) .
C4 N5 C17 124.2(2) .
Mg1 O4W H1W4 126(3) .
Mg1 O4W H2W4 132(3) .
H1W4 O4W H2W4 97(4) .
N8 C8 N9 113.7(2) .
N8 C8 H8A 108.8 .
N9 C8 H8A 108.8 .
N8 C8 H8B 108.8 .
N9 C8 H8B 108.8 .
H8A C8 H8B 107.7 .
N11 C23 N23 115.0(2) .
N11 C23 C24 102.8(2) .
N23 C23 C24 102.9(2) .
N11 C23 H23 111.8 .
N23 C23 H23 111.8 .
C24 C23 H23 111.8 .
C9 N10 C22 112.3(2) .
C9 N10 C10 122.5(3) .
C22 N10 C10 122.6(3) .
C11 N11 C10 121.6(3) .
C11 N11 C23 112.9(2) .
C10 N11 C23 125.2(3) .
N15 C26 N14 114.9(2) .
N15 C26 H26A 108.5 .
N14 C26 H26A 108.5 .
N15 C26 H26B 108.5 .
N14 C26 H26B 108.5 .
H26A C26 H26B 107.5 .
N15 C15 N3 113.3(2) .
N15 C15 C16 103.4(2) .
N3 C15 C16 103.1(2) .
N15 C15 H15 112.1 .
N3 C15 H15 112.1 .
C16 C15 H15 112.1 .
N2 C14 N14 114.6(2) .
N2 C14 C13 102.8(2) .
N14 C14 C13 102.9(2) .
N2 C14 H14 112.0 .
N14 C14 H14 112.0 .
C13 C14 H14 112.0 .
C27 N15 C26 124.3(2) .
C27 N15 C15 112.3(2) .
C26 N15 C15 123.4(2) .
C29 N17 C28 120.9(2) .
C29 N17 C17 111.4(2) .
C28 N17 C17 122.7(2) .
C7 N8 C8 122.5(3) .
C7 N8 C20 112.7(2) .
C8 N8 C20 123.7(2) .
N16 C28 N17 112.5(2) .
N16 C28 H28A 109.1 .
N17 C28 H28A 109.1 .
N16 C28 H28B 109.1 .
N17 C28 H28B 109.1 .
H28A C28 H28B 107.8 .
N21 C21 N9 113.9(2) .
N21 C21 C22 103.3(2) .
N9 C21 C22 103.4(2) .
N21 C21 H21 111.9 .
N9 C21 H21 111.9 .
C22 C21 H21 111.9 .
N13 C13 N1 114.3(2) .
N13 C13 C14 103.5(2) .
N1 C13 C14 103.0(2) .
N13 C13 H13 111.8 .
N1 C13 H13 111.8 .
C14 C13 H13 111.8 .
O8 C27 N15 125.7(2) 2_655
O8 C27 N16 125.5(2) 2_655
N15 C27 N16 108.8(2) .
N12 C24 N24 114.2(2) .
N12 C24 C23 103.2(2) .
N24 C24 C23 103.9(2) .
N12 C24 H24 111.7 .
N24 C24 H24 111.7 .
C23 C24 H24 111.7 .
N20 C20 N8 115.7(2) .
N20 C20 C19 103.7(2) .
N8 C20 C19 102.8(2) .
N20 C20 H20 111.3 .
N8 C20 H20 111.3 .
C19 C20 H20 111.3 .
N21 C32 N20 114.2(2) .
N21 C32 H32A 108.7 .
N20 C32 H32A 108.7 .
N21 C32 H32B 108.7 .
N20 C32 H32B 108.7 .
H32A C32 H32B 107.6 .
C29 N18 C30 122.4(2) .
C29 N18 C18 112.4(2) .
C30 N18 C18 125.2(2) .
N4 C4 N5 113.9(2) .
N4 C4 H4A 108.8 .
N5 C4 H4A 108.8 .
N4 C4 H4B 108.8 .
N5 C4 H4B 108.8 .
H4A C4 H4B 107.7 .
O1 C1 N2 125.4(3) .
O1 C1 N1 125.2(3) .
N2 C1 N1 109.4(2) .
N18 C18 N6 115.2(2) .
N18 C18 C17 103.3(2) .
N6 C18 C17 103.3(2) .
N18 C18 H18 111.5 .
N6 C18 H18 111.5 .
C17 C18 H18 111.5 .
C33 N21 C32 123.1(2) .
C33 N21 C21 112.5(2) .
C32 N21 C21 124.1(2) .
N12 C12 N1 112.4(2) .
N12 C12 H12A 109.1 .
N1 C12 H12A 109.1 .
N12 C12 H12B 109.1 .
N1 C12 H12B 109.1 .
H12A C12 H12B 107.9 .
O5 C9 N9 125.9(3) .
O5 C9 N10 125.4(3) .
N9 C9 N10 108.7(3) .
N22 C34 N23 113.8(2) .
N22 C34 H34A 108.8 .
N23 C34 H34A 108.8 .
N22 C34 H34B 108.8 .
N23 C34 H34B 108.8 .
H34A C34 H34B 107.7 .
N10 C22 N22 113.9(2) .
N10 C22 C21 103.5(2) .
N22 C22 C21 103.4(2) .
N10 C22 H22 111.8 .
N22 C22 H22 111.8 .
C21 C22 H22 111.8 .
N13 C36 N24 115.0(2) .
N13 C36 H36A 108.5 .
N24 C36 H36A 108.5 .
N13 C36 H36B 108.5 .
N24 C36 H36B 108.5 .
H36A C36 H36B 107.5 .
N7 C19 N19 115.7(2) .
N7 C19 C20 103.4(2) .
N19 C19 C20 103.1(2) .
N7 C19 H19 111.3 .
N19 C19 H19 111.3 .
C20 C19 H19 111.3 .
N11 C10 N10 114.2(2) .
N11 C10 H10A 108.7 .
N10 C10 H10A 108.7 .
N11 C10 H10B 108.7 .
N10 C10 H10B 108.7 .
H10A C10 H10B 107.6 .
O11 C33 N21 125.8(3) 1_565
O11 C33 N22 125.9(3) 1_565
N21 C33 N22 108.3(2) .
H1W6 O6W H2W6 110(4) .
O20B O20W O20C 78.6(14) .
O20W O20B O20A 138.2(19) .
O20W O20B O20C 59.3(12) .
O20A O20B O20C 158.4(17) .
O20W O20C O20B 42.1(9) .

loop_
_geom_bond_atom_site_label_1
_geom_bond_atom_site_label_2
_geom_bond_distance
_geom_bond_site_symmetry_2
Mg1 O4W 2.043(3) .
Mg1 O1W 2.050(3) .
Mg1 O3W 2.065(2) .
Mg1 O2W 2.080(2) .
Mg1 O2 2.082(2) .
Mg1 O1 2.083(2) .
O2 C3 1.234(3) .
O9 C29 1.226(3) 2_745
O8 C27 1.235(3) 2_645
O2W H1W2 0.851(19) .
O2W H2W2 0.841(19) .
C29 O9 1.226(3) 2_755
C29 N18 1.367(3) .
C29 N17 1.373(3) .
N14 C25 1.375(4) .
N14 C26 1.453(3) .
N14 C14 1.459(3) .
O4 C7 1.223(4) .
N3 C3 1.351(3) .
N3 C2 1.447(3) .
N3 C15 1.447(3) .
C25 O7 1.218(3) .
C25 N13 1.381(3) .
O6 C11 1.222(4) .
C3 N4 1.361(3) .
O10 C31 1.219(3) .
C11 N12 1.363(4) .
C11 N11 1.372(4) .
N12 C12 1.436(4) .
N12 C24 1.438(4) .
N9 C9 1.365(4) .
N9 C8 1.448(4) .
N9 C21 1.452(4) .
O11 C33 1.224(4) 1_545
C2 N2 1.437(4) .
C2 H2A 0.9900 .
C2 H2B 0.9900 .
O12 C35 1.223(3) .
N1 C1 1.361(4) .
N1 C12 1.455(4) .
N1 C13 1.463(3) .
N16 C27 1.370(3) .
N16 C28 1.441(3) .
N16 C16 1.452(3) .
N24 C35 1.365(4) .
N24 C24 1.444(3) .
N24 C36 1.462(3) .
C35 N23 1.379(3) .
C31 N19 1.379(4) .
C31 N20 1.381(4) .
O3W H1W3 0.841(19) .
O3W H2W3 0.836(19) .
N7 C7 1.364(4) .
N7 C6 1.445(4) .
N7 C19 1.450(4) .
O1W H1W1 0.849(19) .
O1W H2W1 0.859(19) .
N13 C36 1.441(4) .
N13 C13 1.444(4) .
N22 C33 1.369(4) .
N22 C34 1.434(4) .
N22 C22 1.449(4) .
C16 N4 1.454(3) .
C16 C15 1.545(4) .
C16 H16 1.0000 .
C30 N18 1.442(3) .
C30 N19 1.446(4) .
C30 H30A 0.9900 .
C30 H30B 0.9900 .
N2 C1 1.352(4) .
N2 C14 1.449(3) .
C5 O3 1.222(4) .
C5 N5 1.368(4) .
C5 N6 1.380(4) .
N19 C19 1.455(3) .
C17 N5 1.450(4) .
C17 N17 1.457(3) .
C17 C18 1.558(4) .
C17 H17 1.0000 .
N23 C23 1.452(4) .
N23 C34 1.456(4) .
N6 C6 1.450(4) .
N6 C18 1.453(4) .
O1 C1 1.242(3) .
C6 H6A 0.9900 .
C6 H6B 0.9900 .
N20 C20 1.441(4) .
N20 C32 1.450(4) .
C7 N8 1.368(4) .
N4 C4 1.443(3) .
N5 C4 1.447(3) .
O4W H1W4 0.831(19) .
O4W H2W4 0.831(19) .
C8 N8 1.447(4) .
C8 H8A 0.9900 .
C8 H8B 0.9900 .
C23 N11 1.445(4) .
C23 C24 1.554(4) .
C23 H23 1.0000 .
N10 C9 1.369(4) .
N10 C22 1.446(4) .
N10 C10 1.449(4) .
N11 C10 1.442(4) .
C26 N15 1.444(3) .
C26 H26A 0.9900 .
C26 H26B 0.9900 .
C15 N15 1.447(3) .
C15 H15 1.0000 .
C14 C13 1.559(4) .
C14 H14 1.0000 .
O5 C9 1.231(4) .
N15 C27 1.362(3) .
N17 C28 1.453(3) .
N8 C20 1.450(4) .
C28 H28A 0.9900 .
C28 H28B 0.9900 .
C21 N21 1.448(4) .
C21 C22 1.548(4) .
C21 H21 1.0000 .
C13 H13 1.0000 .
C27 O8 1.235(3) 2_655
C24 H24 1.0000 .
C20 C19 1.555(4) .
C20 H20 1.0000 .
C32 N21 1.441(4) .
C32 H32A 0.9900 .
C32 H32B 0.9900 .
N18 C18 1.446(3) .
C4 H4A 0.9900 .
C4 H4B 0.9900 .
C18 H18 1.0000 .
N21 C33 1.366(4) .
C12 H12A 0.9900 .
C12 H12B 0.9900 .
C34 H34A 0.9900 .
C34 H34B 0.9900 .
C22 H22 1.0000 .
C36 H36A 0.9900 .
C36 H36B 0.9900 .
C19 H19 1.0000 .
C10 H10A 0.9900 .
C10 H10B 0.9900 .
C33 O11 1.224(4) 1_565
O6W H1W6 0.827(19) .
O6W H2W6 0.831(19) .
O20W O20B 1.060(19) .
O20W O20C 1.36(2) .
O20A O20B 1.11(2) .
O20B O20C 1.55(2) .

loop_
_geom_hbond_atom_site_label_D
_geom_hbond_atom_site_label_H
_geom_hbond_atom_site_label_A
_geom_hbond_distance_DH
_geom_hbond_distance_HA
_geom_hbond_distance_DA
_geom_hbond_angle_DHA
_geom_hbond_site_symmetry_A
O2W H1W2 O10A 0.851(19) 1.93(3) 2.740(7) 159(4) .
O2W H1W2 O10W 0.851(19) 1.94(2) 2.770(5) 166(4) .
O2W H2W2 O3 0.841(19) 1.94(2) 2.764(3) 168(4) .
O3W H1W3 O5W 0.841(19) 1.84(3) 2.650(13) 162(5) .
O3W H1W3 O5WA 0.841(19) 1.92(3) 2.743(15) 166(5) .
O3W H2W3 O5 0.836(19) 2.24(2) 3.073(3) 173(4) .
O1W H1W1 O8 0.849(19) 1.84(2) 2.689(3) 178(5) .
O1W H2W1 O7W 0.859(19) 2.11(2) 2.954(4) 167(5) .
O4W H1W4 O6 0.831(19) 1.90(2) 2.701(3) 161(5) .
O4W H2W4 O14A 0.831(19) 1.89(3) 2.664(13) 155(5) .
O4W H2W4 O14W 0.831(19) 1.94(2) 2.749(5) 165(5) .
O6W H1W6 O12 0.827(19) 2.04(2) 2.857(3) 169(5) .
O6W H2W6 O8 0.831(19) 2.15(3) 2.904(3) 151(4) 2_655
O6W H2W6 O7 0.831(19) 2.61(4) 3.075(3) 117(4) .

loop_
_geom_torsion_atom_site_label_1
_geom_torsion_atom_site_label_2
_geom_torsion_atom_site_label_3
_geom_torsion_atom_site_label_4
_geom_torsion
_geom_torsion_site_symmetry_1
_geom_torsion_site_symmetry_4
O4W Mg1 O2 C3 154.4(8) . .
O1W Mg1 O2 C3 -122.4(3) . .
O3W Mg1 O2 C3 56.1(3) . .
O2W Mg1 O2 C3 146.9(3) . .
O1 Mg1 O2 C3 -34.4(3) . .
C26 N14 C25 O7 4.7(4) . .
C14 N14 C25 O7 171.8(2) . .
C26 N14 C25 N13 -172.3(2) . .
C14 N14 C25 N13 -5.3(3) . .
Mg1 O2 C3 N3 46.2(4) . .
Mg1 O2 C3 N4 -134.6(3) . .
C2 N3 C3 O2 17.8(4) . .
C15 N3 C3 O2 179.4(2) . .
C2 N3 C3 N4 -161.5(2) . .
C15 N3 C3 N4 0.0(3) . .
O6 C11 N12 C12 0.4(5) . .
N11 C11 N12 C12 177.2(2) . .
O6 C11 N12 C24 -173.5(3) . .
N11 C11 N12 C24 3.3(3) . .
C3 N3 C2 N2 -106.0(3) . .
C15 N3 C2 N2 93.9(3) . .
C24 N24 C35 O12 176.0(3) . .
C36 N24 C35 O12 12.6(4) . .
C24 N24 C35 N23 -3.5(3) . .
C36 N24 C35 N23 -166.8(2) . .
O7 C25 N13 C36 11.4(4) . .
N14 C25 N13 C36 -171.5(2) . .
O7 C25 N13 C13 -176.5(2) . .
N14 C25 N13 C13 0.6(3) . .
C27 N16 C16 N4 115.6(2) . .
C28 N16 C16 N4 -80.8(3) . .
C27 N16 C16 C15 4.9(3) . .
C28 N16 C16 C15 168.5(2) . .
N3 C2 N2 C1 90.5(3) . .
N3 C2 N2 C14 -86.6(3) . .
O10 C31 N19 C30 -8.1(4) . .
N20 C31 N19 C30 171.4(2) . .
O10 C31 N19 C19 -169.8(3) . .
N20 C31 N19 C19 9.7(3) . .
N18 C30 N19 C31 105.4(3) . .
N18 C30 N19 C19 -94.9(3) . .
O12 C35 N23 C23 -172.7(3) . .
N24 C35 N23 C23 6.8(3) . .
O12 C35 N23 C34 -16.1(4) . .
N24 C35 N23 C34 163.3(2) . .
O3 C5 N6 C6 -8.2(4) . .
N5 C5 N6 C6 169.2(2) . .
O3 C5 N6 C18 -170.3(3) . .
N5 C5 N6 C18 7.1(3) . .
O4W Mg1 O1 C1 -144.2(4) . .
O1W Mg1 O1 C1 127.4(4) . .
O3W Mg1 O1 C1 -58.5(4) . .
O2W Mg1 O1 C1 150(4) . .
O2 Mg1 O1 C1 36.9(4) . .
C7 N7 C6 N6 -93.9(3) . .
C19 N7 C6 N6 81.3(3) . .
C5 N6 C6 N7 105.3(3) . .
C18 N6 C6 N7 -94.5(3) . .
O10 C31 N20 C20 173.1(3) . .
N19 C31 N20 C20 -6.4(3) . .
O10 C31 N20 C32 7.2(4) . .
N19 C31 N20 C32 -172.3(2) . .
C6 N7 C7 O4 -9.5(4) . .
C19 N7 C7 O4 174.8(3) . .
C6 N7 C7 N8 173.5(2) . .
C19 N7 C7 N8 -2.3(3) . .
O2 C3 N4 C4 -13.1(4) . .
N3 C3 N4 C4 166.3(2) . .
O2 C3 N4 C16 176.8(2) . .
N3 C3 N4 C16 -3.8(3) . .
N16 C16 N4 C3 -105.3(3) . .
C15 C16 N4 C3 5.6(3) . .
N16 C16 N4 C4 84.6(3) . .
C15 C16 N4 C4 -164.4(2) . .
O3 C5 N5 C4 0.3(4) . .
N6 C5 N5 C4 -177.0(2) . .
O3 C5 N5 C17 174.6(3) . .
N6 C5 N5 C17 -2.7(3) . .
N17 C17 N5 C5 109.2(3) . .
C18 C17 N5 C5 -2.2(3) . .
N17 C17 N5 C4 -76.6(3) . .
C18 C17 N5 C4 172.0(2) . .
C9 N9 C8 N8 -110.0(3) . .
C21 N9 C8 N8 92.3(3) . .
C35 N23 C23 N11 -118.0(3) . .
C34 N23 C23 N11 85.7(3) . .
C35 N23 C23 C24 -6.9(3) . .
C34 N23 C23 C24 -163.3(2) . .
O6 C11 N11 C10 -8.5(4) . .
N12 C11 N11 C10 174.7(2) . .
O6 C11 N11 C23 177.1(3) . .
N12 C11 N11 C23 0.3(3) . .
N23 C23 N11 C11 107.7(3) . .
C24 C23 N11 C11 -3.3(3) . .
N23 C23 N11 C10 -66.4(4) . .
C24 C23 N11 C10 -177.5(2) . .
C25 N14 C26 N15 -106.7(3) . .
C14 N14 C26 N15 87.8(3) . .
C3 N3 C15 N15 114.4(2) . .
C2 N3 C15 N15 -83.5(3) . .
C3 N3 C15 C16 3.3(3) . .
C2 N3 C15 C16 165.4(2) . .
N16 C16 C15 N15 -5.1(2) . .
N4 C16 C15 N15 -123.4(2) . .
N16 C16 C15 N3 113.1(2) . .
N4 C16 C15 N3 -5.1(2) . .
C1 N2 C14 N14 -104.5(3) . .
C2 N2 C14 N14 72.8(3) . .
C1 N2 C14 C13 6.3(3) . .
C2 N2 C14 C13 -176.4(2) . .
C25 N14 C14 N2 118.1(3) . .
C26 N14 C14 N2 -75.2(3) . .
C25 N14 C14 C13 7.3(3) . .
C26 N14 C14 C13 174.0(2) . .
N14 C26 N15 C27 98.8(3) . .
N14 C26 N15 C15 -84.7(3) . .
N3 C15 N15 C27 -106.8(2) . .
C16 C15 N15 C27 4.0(3) . .
N3 C15 N15 C26 76.3(3) . .
C16 C15 N15 C26 -172.8(2) . .
O9 C29 N17 C28 -12.5(4) 2_755 .
N18 C29 N17 C28 166.5(2) . .
O9 C29 N17 C17 -168.3(3) 2_755 .
N18 C29 N17 C17 10.7(3) . .
N5 C17 N17 C29 -121.7(3) . .
C18 C17 N17 C29 -10.4(3) . .
N5 C17 N17 C28 83.0(3) . .
C18 C17 N17 C28 -165.7(2) . .
O4 C7 N8 C8 -2.7(4) . .
N7 C7 N8 C8 174.3(2) . .
O4 C7 N8 C20 -171.3(3) . .
N7 C7 N8 C20 5.7(3) . .
N9 C8 N8 C7 111.8(3) . .
N9 C8 N8 C20 -80.8(3) . .
C27 N16 C28 N17 -113.1(3) . .
C16 N16 C28 N17 85.2(3) . .
C29 N17 C28 N16 118.6(3) . .
C17 N17 C28 N16 -88.4(3) . .
C9 N9 C21 N21 115.1(3) . .
C8 N9 C21 N21 -85.1(3) . .
C9 N9 C21 C22 3.7(3) . .
C8 N9 C21 C22 163.6(2) . .
C25 N13 C13 N1 -107.4(3) . .
C36 N13 C13 N1 64.5(3) . .
C25 N13 C13 C14 3.8(3) . .
C36 N13 C13 C14 175.7(2) . .
C1 N1 C13 N13 116.4(3) . .
C12 N1 C13 N13 -86.5(3) . .
C1 N1 C13 C14 4.9(3) . .
C12 N1 C13 C14 162.0(3) . .
N2 C14 C13 N13 -125.7(2) . .
N14 C14 C13 N13 -6.4(2) . .
N2 C14 C13 N1 -6.4(3) . .
N14 C14 C13 N1 112.9(2) . .
C26 N15 C27 O8 -4.3(4) . 2_655
C15 N15 C27 O8 178.9(2) . 2_655
C26 N15 C27 N16 175.6(2) . .
C15 N15 C27 N16 -1.1(3) . .
C28 N16 C27 O8 13.9(4) . 2_655
C16 N16 C27 O8 177.4(2) . 2_655
C28 N16 C27 N15 -166.1(2) . .
C16 N16 C27 N15 -2.6(3) . .
C11 N12 C24 N24 -117.2(3) . .
C12 N12 C24 N24 68.9(3) . .
C11 N12 C24 C23 -5.2(3) . .
C12 N12 C24 C23 -179.0(2) . .
C35 N24 C24 N12 110.8(3) . .
C36 N24 C24 N12 -86.2(3) . .
C35 N24 C24 C23 -0.8(3) . .
C36 N24 C24 C23 162.2(2) . .
N11 C23 C24 N12 4.8(3) . .
N23 C23 C24 N12 -115.0(2) . .
N11 C23 C24 N24 124.3(2) . .
N23 C23 C24 N24 4.5(3) . .
C31 N20 C20 N8 112.5(3) . .
C32 N20 C20 N8 -81.8(3) . .
C31 N20 C20 C19 0.8(3) . .
C32 N20 C20 C19 166.5(2) . .
C7 N8 C20 N20 -118.6(3) . .
C8 N8 C20 N20 72.9(3) . .
C7 N8 C20 C19 -6.4(3) . .
C8 N8 C20 C19 -174.9(2) . .
C31 N20 C32 N21 -106.9(3) . .
C20 N20 C32 N21 88.8(3) . .
O9 C29 N18 C30 -8.2(4) 2_755 .
N17 C29 N18 C30 172.8(2) . .
O9 C29 N18 C18 172.7(3) 2_755 .
N17 C29 N18 C18 -6.3(3) . .
N19 C30 N18 C29 -95.9(3) . .
N19 C30 N18 C18 83.1(3) . .
C3 N4 C4 N5 103.9(3) . .
C16 N4 C4 N5 -87.1(3) . .
C5 N5 C4 N4 -106.3(3) . .
C17 N5 C4 N4 80.0(3) . .
Mg1 O1 C1 N2 -57.1(5) . .
Mg1 O1 C1 N1 124.2(4) . .
C2 N2 C1 O1 0.2(4) . .
C14 N2 C1 O1 177.6(3) . .
C2 N2 C1 N1 179.0(2) . .
C14 N2 C1 N1 -3.5(3) . .
C12 N1 C1 O1 19.8(4) . .
C13 N1 C1 O1 177.6(3) . .
C12 N1 C1 N2 -159.0(2) . .
C13 N1 C1 N2 -1.2(3) . .
C29 N18 C18 N6 111.6(3) . .
C30 N18 C18 N6 -67.5(3) . .
C29 N18 C18 C17 -0.3(3) . .
C30 N18 C18 C17 -179.4(2) . .
C5 N6 C18 N18 -120.0(3) . .
C6 N6 C18 N18 78.1(3) . .
C5 N6 C18 C17 -8.1(3) . .
C6 N6 C18 C17 -170.0(2) . .
N5 C17 C18 N18 126.3(2) . .
N17 C17 C18 N18 6.2(3) . .
N5 C17 C18 N6 5.9(3) . .
N17 C17 C18 N6 -114.2(2) . .
N20 C32 N21 C33 105.8(3) . .
N20 C32 N21 C21 -80.7(4) . .
N9 C21 N21 C33 -110.5(3) . .
C22 C21 N21 C33 0.9(3) . .
N9 C21 N21 C32 75.3(3) . .
C22 C21 N21 C32 -173.3(3) . .
C11 N12 C12 N1 108.6(3) . .
C24 N12 C12 N1 -78.1(3) . .
C1 N1 C12 N12 -106.3(3) . .
C13 N1 C12 N12 98.6(3) . .
C8 N9 C9 O5 17.7(5) . .
C21 N9 C9 O5 177.4(3) . .
C8 N9 C9 N10 -162.7(3) . .
C21 N9 C9 N10 -2.9(3) . .
C22 N10 C9 O5 -179.6(3) . .
C10 N10 C9 O5 -17.5(5) . .
C22 N10 C9 N9 0.8(3) . .
C10 N10 C9 N9 162.9(3) . .
C33 N22 C34 N23 -108.6(3) . .
C22 N22 C34 N23 77.0(3) . .
C35 N23 C34 N22 110.2(3) . .
C23 N23 C34 N22 -95.6(3) . .
C9 N10 C22 N22 -110.0(3) . .
C10 N10 C22 N22 87.9(3) . .
C9 N10 C22 C21 1.5(3) . .
C10 N10 C22 C21 -160.7(2) . .
C33 N22 C22 N10 115.7(3) . .
C34 N22 C22 N10 -69.3(4) . .
C33 N22 C22 C21 4.2(3) . .
C34 N22 C22 C21 179.2(2) . .
N21 C21 C22 N10 -121.9(2) . .
N9 C21 C22 N10 -2.9(3) . .
N21 C21 C22 N22 -2.9(3) . .
N9 C21 C22 N22 116.1(2) . .
C25 N13 C36 N24 97.2(3) . .
C13 N13 C36 N24 -73.9(3) . .
C35 N24 C36 N13 -103.0(3) . .
C24 N24 C36 N13 95.5(3) . .
C7 N7 C19 N19 110.3(3) . .
C6 N7 C19 N19 -65.3(4) . .
C7 N7 C19 C20 -1.6(3) . .
C6 N7 C19 C20 -177.2(2) . .
C31 N19 C19 N7 -120.9(3) . .
C30 N19 C19 N7 77.6(3) . .
C31 N19 C19 C20 -8.8(3) . .
C30 N19 C19 C20 -170.3(2) . .
N20 C20 C19 N7 125.4(2) . .
N8 C20 C19 N7 4.6(3) . .
N20 C20 C19 N19 4.6(3) . .
N8 C20 C19 N19 -116.3(2) . .
C11 N11 C10 N10 -99.9(3) . .
C23 N11 C10 N10 73.7(4) . .
C9 N10 C10 N11 104.5(3) . .
C22 N10 C10 N11 -95.2(3) . .
C32 N21 C33 O11 -2.3(5) . 1_565
C21 N21 C33 O11 -176.5(3) . 1_565
C32 N21 C33 N22 175.9(3) . .
C21 N21 C33 N22 1.7(3) . .
C34 N22 C33 O11 -0.7(5) . 1_565
C22 N22 C33 O11 174.4(3) . 1_565
C34 N22 C33 N21 -178.9(3) . .
C22 N22 C33 N21 -3.8(3) . .
O20C O20W O20B O20A -163(3) . .
O20A O20B O20C O20W 149(5) . .
